data_7119019
loop_
_publ_author_name
'Yuzhong Wang'
'Hunter P. Hickox'
'Yaoming Xie'
'Pingrong Wei'
'Dongtao Cui'
'Melody R. Walter'
'Henry F. Schaefer III'
'Gregory H. Robinson'

_publ_section_title
;
 Protonation of carbene-stabilized diphosphorus: complexation of HP2+
;
_journal_name_full Chem.Commun.
_journal_page_first 5746
_journal_volume 52
_journal_year 2016
_chemical_formula_sum 'C62 H89 Cl N4 O2 P2'
_chemical_formula_weight 1019.76
_space_group_crystal_system monoclinic
_space_group_IT_number 14
_space_group_name_Hall '-P 2yn'
_space_group_name_H-M_alt 'P 1 21/n 1'
_symmetry_space_group_name_Hall '-P 2yn'
_symmetry_space_group_name_H-M 'P 1 21/n 1'
_atom_sites_solution_hydrogens mixed
_audit_creation_method SHELXL-2014/6
_audit_update_record
;
2016-02-19 deposited with the CCDC.
2016-03-30 downloaded from the CCDC.
;
_cell_angle_alpha 90
_cell_angle_beta 95.960(3)
_cell_angle_gamma 90
_cell_formula_units_Z 4
_cell_length_a 12.974(3)
_cell_length_b 31.717(7)
_cell_length_c 15.286(3)
_cell_measurement_reflns_used 6780
_cell_measurement_temperature 296(2)
_cell_measurement_theta_max 20.33
_cell_measurement_theta_min 2.17
_cell_volume 6256(2)
_computing_cell_refinement 'Bruker SAINT'
_computing_data_collection 'Bruker APEX2'
_computing_data_reduction 'Bruker SAINT'
_computing_molecular_graphics 'Bruker SHELXTL'
_computing_publication_material 'Bruker SHELXTL'
_computing_structure_refinement 'SHELXL-2014/6 (Sheldrick, 2014)'
_computing_structure_solution 'SHELXS-97 (Sheldrick 2008)'
_diffrn_ambient_temperature 296(2)
_diffrn_measured_fraction_theta_full 0.999
_diffrn_measured_fraction_theta_max 0.999
_diffrn_measurement_device_type 'Bruker SMART APEX-II CCD'
_diffrn_measurement_method 'OMEGA SCANS'
_diffrn_radiation_type MoK\a
_diffrn_radiation_wavelength 0.71073
_diffrn_reflns_av_R_equivalents 0.0965
_diffrn_reflns_av_unetI/netI 0.0638
_diffrn_reflns_Laue_measured_fraction_full 0.999
_diffrn_reflns_Laue_measured_fraction_max 0.999
_diffrn_reflns_limit_h_max 15
_diffrn_reflns_limit_h_min -15
_diffrn_reflns_limit_k_max 38
_diffrn_reflns_limit_k_min -38
_diffrn_reflns_limit_l_max 18
_diffrn_reflns_limit_l_min -18
_diffrn_reflns_number 67749
_diffrn_reflns_point_group_measured_fraction_full 0.999
_diffrn_reflns_point_group_measured_fraction_max 0.999
_diffrn_reflns_theta_full 25.242
_diffrn_reflns_theta_max 25.249
_diffrn_reflns_theta_min 1.961
_diffrn_source 'SEALED TUBE'
_exptl_absorpt_coefficient_mu 0.154
_exptl_absorpt_correction_T_max 0.7454
_exptl_absorpt_correction_T_min 0.6127
_exptl_absorpt_correction_type multi-scan
_exptl_absorpt_process_details 'BRUKER SADABS'
_exptl_crystal_colour orange
_exptl_crystal_density_diffrn 1.083
_exptl_crystal_description plate
_exptl_crystal_F_000 2208
_exptl_crystal_size_max 0.420
_exptl_crystal_size_mid 0.200
_exptl_crystal_size_min 0.120
_refine_diff_density_max 0.476
_refine_diff_density_min -0.328
_refine_diff_density_rms 0.044
_refine_ls_extinction_coef .
_refine_ls_extinction_method none
_refine_ls_goodness_of_fit_ref 1.014
_refine_ls_hydrogen_treatment mixed
_refine_ls_matrix_type full
_refine_ls_number_parameters 699
_refine_ls_number_reflns 11336
_refine_ls_number_restraints 217
_refine_ls_restrained_S_all 1.030
_refine_ls_R_factor_all 0.1367
_refine_ls_R_factor_gt 0.0775
_refine_ls_shift/su_max 0.000
_refine_ls_shift/su_mean 0.000
_refine_ls_structure_factor_coef Fsqd
_refine_ls_weighting_details 'w=1/[\s^2^(Fo^2^)+(0.0819P)^2^+5.5929P] where P=(Fo^2^+2Fc^2^)/3'
_refine_ls_weighting_scheme calc
_refine_ls_wR_factor_gt 0.1834
_refine_ls_wR_factor_ref 0.2193
_reflns_Friedel_coverage 0.000
_reflns_Friedel_fraction_full .
_reflns_Friedel_fraction_max .
_reflns_number_gt 6441
_reflns_number_total 11336
_reflns_threshold_expression 'I > 2\s(I)'
_cod_data_source_file c6cc01759b2.cif
_cod_data_source_block j1
_cod_database_code 7119019
_shelx_space_group_comment
;
The symmetry employed for this shelxl refinement is uniquely defined
by the following loop, which should always be used as a source of
symmetry information in preference to the above space-group names.
They are only intended as comments.
;
_shelx_estimated_absorpt_t_min 0.938
_shelx_estimated_absorpt_t_max 0.982
_shelxl_version_number 2014/6

loop_
_space_group_symop_operation_xyz
'x, y, z'
'-x+1/2, y+1/2, -z+1/2'
'-x, -y, -z'
'x-1/2, -y-1/2, z-1/2'

loop_
_atom_site_label
_atom_site_type_symbol
_atom_site_fract_x
_atom_site_fract_y
_atom_site_fract_z
_atom_site_U_iso_or_equiv
_atom_site_adp_type
_atom_site_occupancy
_atom_site_site_symmetry_order
_atom_site_calc_flag
_atom_site_refinement_flags_posn
_atom_site_refinement_flags_adp
_atom_site_refinement_flags_occupancy
_atom_site_disorder_assembly
_atom_site_disorder_group
P1 P 0.32584(8) 0.12224(4) 0.39239(6) 0.0557(3) Uani 1 1 d D . . . .
P2 P 0.2085(8) 0.1625(4) 0.4275(9) 0.073(3) Uani 0.3 1 d . U P . .
P2' P 0.1814(4) 0.14838(19) 0.4263(4) 0.0754(15) Uani 0.7 1 d . U P . .
Cl1 Cl 0.20047(13) 0.17054(4) 0.91422(8) 0.1039(5) Uani 1 1 d . . . . .
N1 N 0.2346(2) 0.13115(9) 0.21182(18) 0.0459(7) Uani 1 1 d . . . . .
N2 N 0.3872(2) 0.15780(9) 0.23759(17) 0.0435(7) Uani 1 1 d . . . . .
N3 N 0.1453(2) 0.18081(9) 0.58586(17) 0.0487(7) Uani 1 1 d . . . . .
N4 N 0.2777(2) 0.13932(9) 0.60629(17) 0.0491(7) Uani 1 1 d . . . . .
C1 C 0.3133(2) 0.13776(11) 0.2765(2) 0.0436(8) Uani 1 1 d . . . . .
C2 C 0.2615(3) 0.14673(12) 0.1332(2) 0.0532(9) Uani 1 1 d . . . . .
H2 H 0.2214 0.1459 0.0791 0.064 Uiso 1 1 calc R U . . .
C3 C 0.3556(3) 0.16320(12) 0.1495(2) 0.0523(9) Uani 1 1 d . . . . .
H3 H 0.3935 0.1761 0.1086 0.063 Uiso 1 1 calc R U . . .
C4 C 0.4902(3) 0.16975(12) 0.2773(2) 0.0478(9) Uani 1 1 d . . . . .
C5 C 0.5035(3) 0.20993(13) 0.3124(2) 0.0519(9) Uani 1 1 d . . . . .
C6 C 0.6059(3) 0.22197(15) 0.3397(3) 0.0680(12) Uani 1 1 d . . . . .
H6 H 0.6194 0.2488 0.3626 0.082 Uiso 1 1 calc R U . . .
C7 C 0.6856(3) 0.19469(18) 0.3329(3) 0.0747(13) Uani 1 1 d . . . . .
H7 H 0.7531 0.2036 0.3494 0.090 Uiso 1 1 calc R U . . .
C8 C 0.6686(3) 0.15454(17) 0.3025(3) 0.0721(12) Uani 1 1 d . . . . .
H8 H 0.7242 0.1360 0.3025 0.086 Uiso 1 1 calc R U . . .
C9 C 0.5701(3) 0.14100(13) 0.2715(2) 0.0565(10) Uani 1 1 d . . . . .
C10 C 0.5526(3) 0.09666(14) 0.2363(3) 0.0769(13) Uani 1 1 d . . . . .
H10 H 0.4808 0.0950 0.2093 0.092 Uiso 1 1 calc R U . . .
C11 C 0.5654(6) 0.06430(18) 0.3088(4) 0.136(3) Uani 1 1 d . . . . .
H11A H 0.5538 0.0366 0.2842 0.204 Uiso 1 1 calc R U . . .
H11B H 0.6343 0.0659 0.3382 0.204 Uiso 1 1 calc R U . . .
H11C H 0.5161 0.0697 0.3502 0.204 Uiso 1 1 calc R U . . .
C12 C 0.6234(5) 0.0862(2) 0.1646(4) 0.128(2) Uani 1 1 d . . . . .
H12A H 0.6099 0.0579 0.1440 0.192 Uiso 1 1 calc R U . . .
H12B H 0.6098 0.1055 0.1164 0.192 Uiso 1 1 calc R U . . .
H12C H 0.6945 0.0886 0.1884 0.192 Uiso 1 1 calc R U . . .
C13 C 0.4144(3) 0.23912(13) 0.3235(3) 0.0634(11) Uani 1 1 d . . . . .
H13 H 0.3511 0.2221 0.3176 0.076 Uiso 1 1 calc R U . . .
C14 C 0.4235(5) 0.2589(2) 0.4150(4) 0.125(2) Uani 1 1 d . . . . .
H14A H 0.3656 0.2773 0.4198 0.188 Uiso 1 1 calc R U . . .
H14B H 0.4240 0.2371 0.4585 0.188 Uiso 1 1 calc R U . . .
H14C H 0.4867 0.2748 0.4241 0.188 Uiso 1 1 calc R U . . .
C15 C 0.4026(6) 0.2720(2) 0.2535(5) 0.141(3) Uani 1 1 d . . . . .
H15A H 0.3452 0.2899 0.2627 0.211 Uiso 1 1 calc R U . . .
H15B H 0.4648 0.2885 0.2556 0.211 Uiso 1 1 calc R U . . .
H15C H 0.3902 0.2586 0.1970 0.211 Uiso 1 1 calc R U . . .
C16 C 0.1396(3) 0.10816(12) 0.2207(2) 0.0497(9) Uani 1 1 d . . . . .
C17 C 0.0487(3) 0.13183(13) 0.2235(2) 0.0549(10) Uani 1 1 d . . . . .
C18 C -0.0409(3) 0.10825(17) 0.2292(3) 0.0770(13) Uani 1 1 d . . . . .
H18 H -0.1039 0.1221 0.2305 0.092 Uiso 1 1 calc R U . . .
C19 C -0.0386(4) 0.06567(19) 0.2328(4) 0.0932(16) Uani 1 1 d . . . . .
H19 H -0.0997 0.0510 0.2381 0.112 Uiso 1 1 calc R U . . .
C20 C 0.0521(4) 0.04337(16) 0.2289(3) 0.0870(15) Uani 1 1 d . . . . .
H20 H 0.0513 0.0141 0.2311 0.104 Uiso 1 1 calc R U . . .
C21 C 0.1438(3) 0.06423(14) 0.2217(3) 0.0660(11) Uani 1 1 d . . . . .
C22 C 0.2419(4) 0.03995(15) 0.2094(4) 0.0846(14) Uani 1 1 d . . . . .
H22 H 0.3007 0.0590 0.2239 0.102 Uiso 1 1 calc R U . . .
C23 C 0.2590(5) 0.00125(19) 0.2679(4) 0.124(2) Uani 1 1 d . . . . .
H23A H 0.3222 -0.0124 0.2565 0.187 Uiso 1 1 calc R U . . .
H23B H 0.2634 0.0097 0.3285 0.187 Uiso 1 1 calc R U . . .
H23C H 0.2020 -0.0179 0.2556 0.187 Uiso 1 1 calc R U . . .
C24 C 0.2418(5) 0.0274(2) 0.1135(4) 0.130(2) Uani 1 1 d . . . . .
H24A H 0.3040 0.0121 0.1058 0.196 Uiso 1 1 calc R U . . .
H24B H 0.1826 0.0100 0.0964 0.196 Uiso 1 1 calc R U . . .
H24C H 0.2387 0.0523 0.0775 0.196 Uiso 1 1 calc R U . . .
C25 C 0.0453(3) 0.17887(13) 0.2184(2) 0.0608(10) Uani 1 1 d . . . . .
H25 H 0.1153 0.1894 0.2366 0.073 Uiso 1 1 calc R U . . .
C26 C -0.0279(4) 0.19867(16) 0.2794(3) 0.0818(14) Uani 1 1 d . . . . .
H26A H -0.0269 0.2288 0.2733 0.123 Uiso 1 1 calc R U . . .
H26B H -0.0970 0.1885 0.2638 0.123 Uiso 1 1 calc R U . . .
H26C H -0.0057 0.1911 0.3392 0.123 Uiso 1 1 calc R U . . .
C27 C 0.0145(4) 0.19415(16) 0.1241(3) 0.0888(15) Uani 1 1 d . . . . .
H27A H 0.0131 0.2244 0.1231 0.133 Uiso 1 1 calc R U . . .
H27B H 0.0641 0.1842 0.0865 0.133 Uiso 1 1 calc R U . . .
H27C H -0.0529 0.1834 0.1037 0.133 Uiso 1 1 calc R U . . .
C28 C 0.2109(3) 0.15672(11) 0.5423(2) 0.0464(8) Uani 1 1 d . . . . .
C29 C 0.1730(3) 0.17828(13) 0.6757(2) 0.0601(10) Uani 1 1 d . . . . .
H29 H 0.1403 0.1919 0.7192 0.072 Uiso 1 1 calc R U . . .
C30 C 0.2541(3) 0.15307(13) 0.6883(2) 0.0604(10) Uani 1 1 d . . . . .
H30 H 0.2892 0.1458 0.7424 0.072 Uiso 1 1 calc R U . . .
C31 C 0.3525(3) 0.10666(12) 0.5956(2) 0.0508(9) Uani 1 1 d . . . . .
C32 C 0.4565(3) 0.11751(13) 0.6006(2) 0.0580(10) Uani 1 1 d . . . . .
C33 C 0.5262(4) 0.08413(18) 0.5931(3) 0.0796(13) Uani 1 1 d . . . . .
H33 H 0.5969 0.0897 0.5966 0.095 Uiso 1 1 calc R U . . .
C34 C 0.4921(5) 0.04379(18) 0.5810(3) 0.0913(16) Uani 1 1 d . . . . .
H34 H 0.5399 0.0223 0.5756 0.110 Uiso 1 1 calc R U . . .
C35 C 0.3897(5) 0.03417(15) 0.5766(3) 0.0864(15) Uani 1 1 d . . . . .
H35 H 0.3686 0.0063 0.5681 0.104 Uiso 1 1 calc R U . . .
C36 C 0.3158(4) 0.06545(13) 0.5847(3) 0.0669(11) Uani 1 1 d . . . . .
C37 C 0.2028(4) 0.05387(16) 0.5847(4) 0.0907(15) Uani 1 1 d . . . . .
H37 H 0.1627 0.0800 0.5756 0.109 Uiso 1 1 calc R U . . .
C38 C 0.1645(6) 0.0240(3) 0.5111(6) 0.173(3) Uani 1 1 d . . . . .
H38A H 0.0925 0.0179 0.5145 0.259 Uiso 1 1 calc R U . . .
H38B H 0.1727 0.0370 0.4555 0.259 Uiso 1 1 calc R U . . .
H38C H 0.2038 -0.0016 0.5167 0.259 Uiso 1 1 calc R U . . .
C39 C 0.1839(6) 0.0371(3) 0.6742(5) 0.172(3) Uani 1 1 d . . . . .
H39A H 0.1121 0.0297 0.6742 0.259 Uiso 1 1 calc R U . . .
H39B H 0.2260 0.0125 0.6874 0.259 Uiso 1 1 calc R U . . .
H39C H 0.2017 0.0583 0.7180 0.259 Uiso 1 1 calc R U . . .
C40 C 0.4950(3) 0.16206(15) 0.6123(3) 0.0723(12) Uani 1 1 d . . . . .
H40 H 0.4355 0.1808 0.5986 0.087 Uiso 1 1 calc R U . . .
C41 C 0.5377(5) 0.1704(2) 0.7065(4) 0.127(2) Uani 1 1 d . . . . .
H41A H 0.5616 0.1991 0.7120 0.191 Uiso 1 1 calc R U . . .
H41B H 0.4841 0.1660 0.7444 0.191 Uiso 1 1 calc R U . . .
H41C H 0.5943 0.1516 0.7228 0.191 Uiso 1 1 calc R U . . .
C42 C 0.5756(4) 0.17343(19) 0.5507(4) 0.1026(18) Uani 1 1 d . . . . .
H42A H 0.5975 0.2021 0.5610 0.154 Uiso 1 1 calc R U . . .
H42B H 0.6343 0.1550 0.5614 0.154 Uiso 1 1 calc R U . . .
H42C H 0.5460 0.1704 0.4908 0.154 Uiso 1 1 calc R U . . .
C43 C 0.0503(3) 0.20081(13) 0.5477(2) 0.0509(9) Uani 1 1 d . . . . .
C44 C -0.0408(3) 0.17770(13) 0.5452(3) 0.0589(10) Uani 1 1 d . . . . .
C45 C -0.1320(3) 0.19934(16) 0.5180(3) 0.0707(12) Uani 1 1 d . . . . .
H45 H -0.1949 0.1852 0.5166 0.085 Uiso 1 1 calc R U . . .
C46 C -0.1318(3) 0.24070(16) 0.4936(3) 0.0702(12) Uani 1 1 d . . . . .
H46 H -0.1940 0.2546 0.4776 0.084 Uiso 1 1 calc R U . . .
C47 C -0.0406(3) 0.26163(14) 0.4926(2) 0.0628(11) Uani 1 1 d . . . . .
H47 H -0.0414 0.2895 0.4736 0.075 Uiso 1 1 calc R U . . .
C48 C 0.0544(3) 0.24236(12) 0.5196(2) 0.0523(9) Uani 1 1 d . . . . .
C49 C 0.1545(3) 0.26629(14) 0.5181(3) 0.0682(11) Uani 1 1 d . . . . .
H49 H 0.2105 0.2456 0.5175 0.082 Uiso 1 1 calc R U . . .
C50 C 0.1768(5) 0.2929(2) 0.5989(5) 0.155(3) Uani 1 1 d . . . . .
H50A H 0.2408 0.3077 0.5961 0.232 Uiso 1 1 calc R U . . .
H50B H 0.1216 0.3128 0.6022 0.232 Uiso 1 1 calc R U . . .
H50C H 0.1821 0.2752 0.6501 0.232 Uiso 1 1 calc R U . . .
C51 C 0.1554(5) 0.2938(2) 0.4359(5) 0.144(3) Uani 1 1 d . . . . .
H51A H 0.2204 0.3084 0.4377 0.216 Uiso 1 1 calc R U . . .
H51B H 0.1466 0.2763 0.3844 0.216 Uiso 1 1 calc R U . . .
H51C H 0.1000 0.3139 0.4340 0.216 Uiso 1 1 calc R U . . .
C52 C -0.0444(4) 0.13149(15) 0.5673(3) 0.0779(13) Uani 1 1 d . . . . .
H52 H 0.0274 0.1222 0.5818 0.094 Uiso 1 1 calc R U . . .
C53 C -0.0896(6) 0.10530(19) 0.4898(4) 0.139(3) Uani 1 1 d . . . . .
H53A H -0.0905 0.0762 0.5066 0.208 Uiso 1 1 calc R U . . .
H53B H -0.1591 0.1145 0.4718 0.208 Uiso 1 1 calc R U . . .
H53C H -0.0480 0.1086 0.4419 0.208 Uiso 1 1 calc R U . . .
C54 C -0.1018(6) 0.1223(2) 0.6469(5) 0.145(3) Uani 1 1 d . . . . .
H54A H -0.1015 0.0924 0.6577 0.218 Uiso 1 1 calc R U . . .
H54B H -0.0682 0.1366 0.6974 0.218 Uiso 1 1 calc R U . . .
H54C H -0.1721 0.1320 0.6359 0.218 Uiso 1 1 calc R U . . .
O1 O -0.0701(10) 0.0668(3) 0.8477(5) 0.257(4) Uani 1 1 d . . . . .
C55 C 0.0257(9) 0.0674(5) 0.8990(10) 0.281(8) Uani 1 1 d D . . . .
H55A H 0.0729 0.0876 0.8771 0.337 Uiso 1 1 calc R U . . .
H55B H 0.0579 0.0397 0.9026 0.337 Uiso 1 1 calc R U . . .
C56 C -0.0086(11) 0.0807(5) 0.9850(7) 0.251(6) Uani 1 1 d D . . . .
H56A H -0.0035 0.0569 1.0250 0.302 Uiso 1 1 calc R U . . .
H56B H 0.0375 0.1026 1.0104 0.302 Uiso 1 1 calc R U . . .
C57 C -0.1197(13) 0.0973(6) 0.9762(9) 0.327(10) Uani 1 1 d D . . . .
H57A H -0.1681 0.0775 0.9978 0.392 Uiso 1 1 calc R U . . .
H57B H -0.1256 0.1246 1.0040 0.392 Uiso 1 1 calc R U . . .
C58 C -0.1299(14) 0.1000(4) 0.8808(10) 0.305(10) Uani 1 1 d D . . . .
H58A H -0.2021 0.0972 0.8578 0.366 Uiso 1 1 calc R U . . .
H58B H -0.1050 0.1271 0.8625 0.366 Uiso 1 1 calc R U . . .
O2 O 0.4768(15) 0.1059(4) 0.9141(13) 0.285(6) Uani 0.640(9) 1 d D U P A 1
C59 C 0.5456(13) 0.0727(8) 0.9018(17) 0.260(7) Uani 0.640(9) 1 d D U P A 1
H59A H 0.5716 0.0594 0.9569 0.312 Uiso 0.640(9) 1 calc R U P A 1
H59B H 0.6031 0.0816 0.8704 0.312 Uiso 0.640(9) 1 calc R U P A 1
C60 C 0.4670(17) 0.0438(7) 0.8443(14) 0.246(7) Uani 0.640(9) 1 d D U P A 1
H60A H 0.4467 0.0560 0.7869 0.295 Uiso 0.640(9) 1 calc R U P A 1
H60B H 0.4947 0.0157 0.8370 0.295 Uiso 0.640(9) 1 calc R U P A 1
C61 C 0.3811(18) 0.0434(7) 0.8994(15) 0.252(7) Uani 0.640(9) 1 d D U P A 1
H61A H 0.3144 0.0445 0.8644 0.302 Uiso 0.640(9) 1 calc R U P A 1
H61B H 0.3837 0.0189 0.9375 0.302 Uiso 0.640(9) 1 calc R U P A 1
C62 C 0.4042(18) 0.0849(6) 0.9527(16) 0.248(7) Uani 0.640(9) 1 d D U P A 1
H62A H 0.3418 0.1018 0.9522 0.297 Uiso 0.640(9) 1 calc R U P A 1
H62B H 0.4290 0.0784 1.0133 0.297 Uiso 0.640(9) 1 calc R U P A 1
O2' O 0.403(2) 0.0771(10) 0.8248(14) 0.259(7) Uani 0.360(9) 1 d D U P A 2
C59' C 0.507(2) 0.0648(14) 0.837(2) 0.243(8) Uani 0.360(9) 1 d D U P A 2
H59C H 0.5525 0.0882 0.8547 0.292 Uiso 0.360(9) 1 calc R U P A 2
H59D H 0.5289 0.0516 0.7846 0.292 Uiso 0.360(9) 1 calc R U P A 2
C60' C 0.498(3) 0.0322(12) 0.914(2) 0.249(9) Uani 0.360(9) 1 d D U P A 2
H60C H 0.4539 0.0085 0.8958 0.298 Uiso 0.360(9) 1 calc R U P A 2
H60D H 0.5657 0.0222 0.9390 0.298 Uiso 0.360(9) 1 calc R U P A 2
C61' C 0.450(3) 0.0617(15) 0.9714(17) 0.253(9) Uani 0.360(9) 1 d D U P A 2
H61C H 0.4277 0.0482 1.0230 0.304 Uiso 0.360(9) 1 calc R U P A 2
H61D H 0.4940 0.0858 0.9884 0.304 Uiso 0.360(9) 1 calc R U P A 2
C62' C 0.360(2) 0.0725(14) 0.9005(19) 0.249(9) Uani 0.360(9) 1 d D U P A 2
H62C H 0.3090 0.0499 0.8953 0.299 Uiso 0.360(9) 1 calc R U P A 2
H62D H 0.3255 0.0983 0.9154 0.299 Uiso 0.360(9) 1 calc R U P A 2
H1 H 0.296(4) 0.0843(8) 0.377(4) 0.14(2) Uiso 1 1 d D . . . .

loop_
_atom_site_aniso_label
_atom_site_aniso_U_11
_atom_site_aniso_U_22
_atom_site_aniso_U_33
_atom_site_aniso_U_23
_atom_site_aniso_U_13
_atom_site_aniso_U_12
P1 0.0516(6) 0.0800(8) 0.0359(5) 0.0100(5) 0.0060(4) 0.0100(5)
P2 0.090(8) 0.097(7) 0.033(3) 0.017(4) 0.008(5) 0.059(5)
P2' 0.0532(16) 0.139(4) 0.0330(12) -0.010(2) -0.0002(11) 0.0261(18)
Cl1 0.1593(14) 0.0929(10) 0.0562(7) 0.0054(6) -0.0038(8) -0.0090(9)
N1 0.0404(16) 0.0601(19) 0.0368(15) 0.0005(13) 0.0020(12) -0.0070(13)
N2 0.0393(15) 0.0559(18) 0.0352(15) 0.0010(13) 0.0033(12) -0.0062(13)
N3 0.0465(17) 0.065(2) 0.0343(15) -0.0023(14) 0.0032(13) 0.0090(14)
N4 0.0495(17) 0.0625(19) 0.0350(15) 0.0047(14) 0.0033(13) 0.0075(14)
C1 0.0352(18) 0.056(2) 0.0395(18) 0.0025(16) 0.0034(15) -0.0009(15)
C2 0.052(2) 0.073(3) 0.0335(19) 0.0014(17) 0.0011(16) -0.0038(19)
C3 0.054(2) 0.069(3) 0.0341(18) 0.0092(17) 0.0052(16) -0.0078(19)
C4 0.0396(19) 0.064(2) 0.0400(19) 0.0057(17) 0.0037(15) -0.0068(17)
C5 0.049(2) 0.069(3) 0.0386(19) -0.0015(18) 0.0065(16) -0.0091(18)
C6 0.062(3) 0.092(3) 0.051(2) -0.012(2) 0.009(2) -0.024(2)
C7 0.046(2) 0.122(4) 0.054(3) -0.010(3) -0.0013(19) -0.013(3)
C8 0.044(2) 0.107(4) 0.064(3) 0.003(3) 0.0018(19) 0.006(2)
C9 0.047(2) 0.071(3) 0.052(2) 0.0083(19) 0.0023(17) 0.0001(19)
C10 0.063(3) 0.069(3) 0.098(4) 0.005(3) 0.008(2) 0.009(2)
C11 0.187(7) 0.085(4) 0.141(6) 0.042(4) 0.046(5) 0.025(4)
C12 0.163(6) 0.109(5) 0.121(5) -0.033(4) 0.063(5) -0.011(4)
C13 0.067(3) 0.065(3) 0.060(3) -0.008(2) 0.015(2) -0.008(2)
C14 0.112(5) 0.166(6) 0.099(4) -0.062(4) 0.016(4) 0.025(4)
C15 0.154(6) 0.136(6) 0.142(6) 0.057(5) 0.058(5) 0.064(5)
C16 0.0381(19) 0.070(3) 0.0407(19) -0.0005(17) 0.0012(15) -0.0098(17)
C17 0.048(2) 0.077(3) 0.0394(19) 0.0012(18) 0.0021(16) -0.0079(19)
C18 0.045(2) 0.102(4) 0.085(3) 0.003(3) 0.010(2) -0.012(2)
C19 0.060(3) 0.105(4) 0.115(4) 0.003(3) 0.013(3) -0.034(3)
C20 0.076(3) 0.077(3) 0.107(4) 0.009(3) 0.004(3) -0.026(3)
C21 0.062(3) 0.067(3) 0.067(3) 0.001(2) -0.001(2) -0.014(2)
C22 0.075(3) 0.070(3) 0.107(4) -0.003(3) 0.001(3) -0.001(2)
C23 0.135(5) 0.095(4) 0.141(6) 0.016(4) 0.001(4) 0.031(4)
C24 0.154(6) 0.123(5) 0.121(5) -0.008(4) 0.049(5) 0.032(4)
C25 0.052(2) 0.081(3) 0.049(2) 0.003(2) 0.0010(18) 0.007(2)
C26 0.073(3) 0.105(4) 0.069(3) -0.005(3) 0.010(2) 0.015(3)
C27 0.104(4) 0.098(4) 0.063(3) 0.014(3) 0.004(3) 0.022(3)
C28 0.0447(19) 0.059(2) 0.0353(18) 0.0006(16) 0.0060(15) 0.0085(17)
C29 0.060(2) 0.083(3) 0.038(2) -0.0068(19) 0.0066(18) 0.009(2)
C30 0.064(3) 0.085(3) 0.0315(19) 0.0025(18) 0.0016(17) 0.007(2)
C31 0.055(2) 0.061(3) 0.0365(19) 0.0079(17) 0.0027(16) 0.0114(19)
C32 0.060(2) 0.070(3) 0.044(2) 0.0067(18) 0.0021(18) 0.015(2)
C33 0.065(3) 0.098(4) 0.075(3) 0.007(3) 0.005(2) 0.024(3)
C34 0.096(4) 0.088(4) 0.088(4) 0.003(3) 0.000(3) 0.040(3)
C35 0.104(4) 0.063(3) 0.091(4) 0.010(3) 0.003(3) 0.022(3)
C36 0.081(3) 0.060(3) 0.059(3) 0.011(2) 0.003(2) 0.009(2)
C37 0.083(3) 0.064(3) 0.124(5) 0.014(3) 0.006(3) -0.008(3)
C38 0.151(7) 0.158(7) 0.211(9) -0.066(6) 0.026(6) -0.069(6)
C39 0.137(6) 0.215(9) 0.174(8) 0.075(7) 0.059(6) -0.019(6)
C40 0.055(3) 0.090(3) 0.071(3) 0.011(2) 0.004(2) 0.003(2)
C41 0.172(7) 0.126(5) 0.079(4) -0.014(4) -0.011(4) -0.041(5)
C42 0.072(3) 0.135(5) 0.104(4) 0.019(4) 0.021(3) -0.009(3)
C43 0.045(2) 0.070(3) 0.0388(19) -0.0093(18) 0.0047(16) 0.0122(18)
C44 0.050(2) 0.074(3) 0.052(2) -0.011(2) 0.0040(18) 0.005(2)
C45 0.044(2) 0.095(4) 0.071(3) -0.016(3) 0.001(2) 0.003(2)
C46 0.052(3) 0.096(4) 0.060(3) -0.020(2) -0.009(2) 0.020(2)
C47 0.064(3) 0.073(3) 0.049(2) -0.007(2) -0.0031(19) 0.022(2)
C48 0.053(2) 0.063(3) 0.041(2) -0.0076(18) 0.0063(16) 0.0091(18)
C49 0.063(3) 0.066(3) 0.077(3) -0.003(2) 0.018(2) 0.007(2)
C50 0.127(5) 0.188(7) 0.155(6) -0.088(6) 0.042(5) -0.081(5)
C51 0.106(5) 0.165(6) 0.165(7) 0.094(5) 0.025(4) 0.002(4)
C52 0.064(3) 0.079(3) 0.091(3) -0.003(3) 0.008(2) -0.006(2)
C53 0.190(7) 0.083(4) 0.138(6) -0.026(4) -0.008(5) -0.024(4)
C54 0.191(8) 0.113(5) 0.144(6) 0.029(4) 0.073(6) -0.011(5)
O1 0.335(12) 0.230(9) 0.187(7) -0.023(6) -0.063(8) -0.046(8)
C55 0.202(12) 0.37(2) 0.251(16) -0.145(14) -0.050(12) -0.048(12)
C56 0.252(15) 0.357(19) 0.137(9) -0.063(10) -0.018(9) 0.018(13)
C57 0.314(19) 0.49(3) 0.155(12) -0.102(14) -0.075(12) 0.135(19)
C58 0.51(3) 0.173(11) 0.231(16) -0.009(10) 0.013(16) 0.147(15)
O2 0.299(16) 0.250(13) 0.323(16) -0.032(11) 0.108(12) 0.000(9)
C59 0.221(14) 0.313(18) 0.261(16) -0.023(14) 0.105(12) 0.016(10)
C60 0.302(16) 0.310(16) 0.137(11) -0.059(11) 0.081(11) 0.065(13)
C61 0.250(14) 0.302(16) 0.212(14) -0.043(12) 0.070(11) -0.019(12)
C62 0.257(15) 0.290(17) 0.214(15) -0.061(12) 0.117(12) 0.048(12)
O2' 0.266(15) 0.336(18) 0.189(12) -0.011(13) 0.080(12) 0.057(14)
C59' 0.259(15) 0.303(19) 0.182(15) -0.023(14) 0.084(13) 0.035(16)
C60' 0.256(19) 0.28(2) 0.226(17) -0.008(13) 0.086(16) 0.039(15)
C61' 0.272(19) 0.32(2) 0.178(12) -0.026(16) 0.082(13) 0.019(17)
C62' 0.269(16) 0.30(2) 0.188(15) -0.048(18) 0.085(12) 0.057(15)

loop_
_atom_type_symbol
_atom_type_description
_atom_type_scat_dispersion_real
_atom_type_scat_dispersion_imag
_atom_type_scat_source
C C 0.0033 0.0016 'International Tables Vol C Tables 4.2.6.8 and 6.1.1.4'
H H 0.0000 0.0000 'International Tables Vol C Tables 4.2.6.8 and 6.1.1.4'
N N 0.0061 0.0033 'International Tables Vol C Tables 4.2.6.8 and 6.1.1.4'
O O 0.0106 0.0060 'International Tables Vol C Tables 4.2.6.8 and 6.1.1.4'
P P 0.1023 0.0942 'International Tables Vol C Tables 4.2.6.8 and 6.1.1.4'
Cl Cl 0.1484 0.1585 'International Tables Vol C Tables 4.2.6.8 and 6.1.1.4'

loop_
_geom_angle_atom_site_label_1
_geom_angle_atom_site_label_2
_geom_angle_atom_site_label_3
_geom_angle
_geom_angle_site_symmetry_1
_geom_angle_site_symmetry_3
H1 P1 C1 95(2) . .
H1 P1 P2 114(2) . .
C1 P1 P2 95.2(4) . .
H1 P1 P2' 99(2) . .
C1 P1 P2' 97.87(19) . .
C28 P2 P1 104.7(5) . .
C28 P2' P1 101.1(3) . .
C1 N1 C2 109.8(3) . .
C1 N1 C16 126.2(3) . .
C2 N1 C16 123.8(3) . .
C1 N2 C3 109.8(3) . .
C1 N2 C4 127.2(3) . .
C3 N2 C4 122.8(3) . .
C28 N3 C29 109.9(3) . .
C28 N3 C43 126.4(3) . .
C29 N3 C43 123.0(3) . .
C28 N4 C30 109.8(3) . .
C28 N4 C31 126.8(3) . .
C30 N4 C31 122.7(3) . .
N1 C1 N2 105.5(3) . .
N1 C1 P1 130.2(3) . .
N2 C1 P1 124.2(2) . .
C3 C2 N1 106.8(3) . .
C2 C3 N2 108.0(3) . .
C5 C4 C9 124.3(3) . .
C5 C4 N2 118.1(3) . .
C9 C4 N2 117.4(3) . .
C6 C5 C4 116.2(4) . .
C6 C5 C13 120.9(4) . .
C4 C5 C13 122.9(3) . .
C7 C6 C5 120.5(4) . .
C8 C7 C6 121.5(4) . .
C7 C8 C9 121.1(4) . .
C4 C9 C8 116.3(4) . .
C4 C9 C10 123.1(3) . .
C8 C9 C10 120.5(4) . .
C9 C10 C12 112.1(4) . .
C9 C10 C11 111.7(4) . .
C12 C10 C11 110.4(5) . .
C5 C13 C15 111.8(4) . .
C5 C13 C14 111.7(4) . .
C15 C13 C14 111.3(5) . .
C17 C16 C21 124.5(3) . .
C17 C16 N1 117.3(3) . .
C21 C16 N1 118.1(3) . .
C16 C17 C18 115.1(4) . .
C16 C17 C25 123.6(3) . .
C18 C17 C25 121.3(4) . .
C19 C18 C17 121.6(4) . .
C18 C19 C20 121.7(4) . .
C21 C20 C19 120.4(5) . .
C20 C21 C16 116.6(4) . .
C20 C21 C22 120.6(4) . .
C16 C21 C22 122.6(4) . .
C21 C22 C23 114.2(5) . .
C21 C22 C24 109.6(4) . .
C23 C22 C24 110.0(5) . .
C17 C25 C27 111.6(3) . .
C17 C25 C26 113.2(4) . .
C27 C25 C26 108.9(4) . .
N4 C28 N3 105.0(3) . .
N4 C28 P2 134.8(5) . .
N3 C28 P2 118.7(5) . .
N4 C28 P2' 135.1(3) . .
N3 C28 P2' 119.0(3) . .
C30 C29 N3 107.5(3) . .
C29 C30 N4 107.7(3) . .
C32 C31 C36 123.8(4) . .
C32 C31 N4 118.6(3) . .
C36 C31 N4 117.5(3) . .
C31 C32 C33 116.1(4) . .
C31 C32 C40 123.3(4) . .
C33 C32 C40 120.6(4) . .
C34 C33 C32 121.1(5) . .
C35 C34 C33 121.4(5) . .
C34 C35 C36 120.9(5) . .
C31 C36 C35 116.6(4) . .
C31 C36 C37 123.1(4) . .
C35 C36 C37 120.2(4) . .
C36 C37 C38 113.3(5) . .
C36 C37 C39 109.5(5) . .
C38 C37 C39 112.4(6) . .
C32 C40 C42 113.0(4) . .
C32 C40 C41 111.3(4) . .
C42 C40 C41 109.9(4) . .
C48 C43 C44 123.6(3) . .
C48 C43 N3 118.6(3) . .
C44 C43 N3 117.7(4) . .
C43 C44 C45 116.3(4) . .
C43 C44 C52 123.6(4) . .
C45 C44 C52 120.1(4) . .
C46 C45 C44 121.9(4) . .
C45 C46 C47 120.0(4) . .
C46 C47 C48 121.7(4) . .
C43 C48 C47 116.4(4) . .
C43 C48 C49 123.0(3) . .
C47 C48 C49 120.7(4) . .
C48 C49 C51 112.4(4) . .
C48 C49 C50 111.4(4) . .
C51 C49 C50 109.8(5) . .
C44 C52 C54 113.3(4) . .
C44 C52 C53 112.1(4) . .
C54 C52 C53 109.8(5) . .
C55 O1 C58 105.9(10) . .
O1 C55 C56 99.7(11) . .
C57 C56 C55 112.7(11) . .
C58 C57 C56 95.5(12) . .
O1 C58 C57 108.4(11) . .
C62 O2 C59 99.9(17) . .
O2 C59 C60 97.3(13) . .
C61 C60 C59 99.8(15) . .
C62 C61 C60 100.2(14) . .
O2 C62 C61 107.1(15) . .
C62' O2' C59' 110(2) . .
O2' C59' C60' 98.1(19) . .
C61' C60' C59' 96(2) . .
C62' C61' C60' 93(2) . .
O2' C62' C61' 105(2) . .

loop_
_geom_bond_atom_site_label_1
_geom_bond_atom_site_label_2
_geom_bond_distance
_geom_bond_site_symmetry_2
P1 H1 1.278(19) .
P1 C1 1.830(3) .
P1 P2 2.098(13) .
P1 P2' 2.160(6) .
P2 C28 1.760(14) .
P2' C28 1.795(7) .
N1 C1 1.362(4) .
N1 C2 1.377(4) .
N1 C16 1.450(4) .
N2 C1 1.340(4) .
N2 C3 1.377(4) .
N2 C4 1.459(4) .
N3 C28 1.367(4) .
N3 C29 1.385(4) .
N3 C43 1.454(4) .
N4 C28 1.355(4) .
N4 C30 1.391(4) .
N4 C31 1.441(4) .
C2 C3 1.328(5) .
C4 C5 1.387(5) .
C4 C9 1.390(5) .
C5 C6 1.404(5) .
C5 C13 1.504(5) .
C6 C7 1.360(6) .
C7 C8 1.366(6) .
C8 C9 1.384(5) .
C9 C10 1.514(6) .
C10 C12 1.538(7) .
C10 C11 1.507(7) .
C13 C15 1.490(7) .
C13 C14 1.526(6) .
C16 C17 1.402(5) .
C16 C21 1.394(5) .
C17 C18 1.393(5) .
C17 C25 1.494(6) .
C18 C19 1.352(7) .
C19 C20 1.380(7) .
C20 C21 1.376(6) .
C21 C22 1.516(6) .
C22 C23 1.521(7) .
C22 C24 1.520(7) .
C25 C27 1.534(6) .
C25 C26 1.533(6) .
C29 C30 1.320(5) .
C31 C32 1.387(5) .
C31 C36 1.395(6) .
C32 C33 1.405(6) .
C32 C40 1.503(6) .
C33 C34 1.360(7) .
C34 C35 1.358(7) .
C35 C36 1.394(6) .
C36 C37 1.512(6) .
C37 C38 1.513(8) .
C37 C39 1.512(8) .
C40 C42 1.522(6) .
C40 C41 1.510(6) .
C43 C48 1.389(5) .
C43 C44 1.387(5) .
C44 C45 1.394(6) .
C44 C52 1.506(6) .
C45 C46 1.364(6) .
C46 C47 1.357(6) .
C47 C48 1.400(5) .
C48 C49 1.506(6) .
C49 C51 1.531(7) .
C49 C50 1.499(7) .
C52 C54 1.520(7) .
C52 C53 1.515(7) .
O1 C55 1.400(12) .
O1 C58 1.431(13) .
C55 C56 1.493(12) .
C56 C57 1.527(12) .
C57 C58 1.453(13) .
O2 C62 1.340(13) .
O2 C59 1.405(15) .
C59 C60 1.571(15) .
C60 C61 1.465(16) .
C61 C62 1.561(13) .
O2' C62' 1.349(14) .
O2' C59' 1.39(2) .
C59' C60' 1.58(2) .
C60' C61' 1.47(2) .
C61' C62' 1.555(15) .

loop_
_geom_torsion_atom_site_label_1
_geom_torsion_atom_site_label_2
_geom_torsion_atom_site_label_3
_geom_torsion_atom_site_label_4
_geom_torsion
_geom_torsion_site_symmetry_1
_geom_torsion_site_symmetry_2
_geom_torsion_site_symmetry_3
_geom_torsion_site_symmetry_4
C2 N1 C1 N2 0.8(4) . . . .
C16 N1 C1 N2 176.0(3) . . . .
C2 N1 C1 P1 -177.0(3) . . . .
C16 N1 C1 P1 -1.9(5) . . . .
C3 N2 C1 N1 -0.7(4) . . . .
C4 N2 C1 N1 -176.0(3) . . . .
C3 N2 C1 P1 177.3(3) . . . .
C4 N2 C1 P1 2.1(5) . . . .
H1 P1 C1 N1 47(2) . . . .
P2 P1 C1 N1 -67.7(5) . . . .
P2' P1 C1 N1 -52.6(4) . . . .
H1 P1 C1 N2 -131(2) . . . .
P2 P1 C1 N2 114.8(4) . . . .
P2' P1 C1 N2 129.9(3) . . . .
C1 N1 C2 C3 -0.6(4) . . . .
C16 N1 C2 C3 -175.9(3) . . . .
N1 C2 C3 N2 0.2(4) . . . .
C1 N2 C3 C2 0.4(4) . . . .
C4 N2 C3 C2 175.8(3) . . . .
C1 N2 C4 C5 -93.7(4) . . . .
C3 N2 C4 C5 91.6(4) . . . .
C1 N2 C4 C9 90.9(4) . . . .
C3 N2 C4 C9 -83.7(4) . . . .
C9 C4 C5 C6 2.9(5) . . . .
N2 C4 C5 C6 -172.2(3) . . . .
C9 C4 C5 C13 -175.5(3) . . . .
N2 C4 C5 C13 9.4(5) . . . .
C4 C5 C6 C7 -1.3(6) . . . .
C13 C5 C6 C7 177.1(4) . . . .
C5 C6 C7 C8 -2.3(7) . . . .
C6 C7 C8 C9 4.6(7) . . . .
C5 C4 C9 C8 -0.8(6) . . . .
N2 C4 C9 C8 174.3(3) . . . .
C5 C4 C9 C10 177.4(4) . . . .
N2 C4 C9 C10 -7.5(5) . . . .
C7 C8 C9 C4 -2.9(6) . . . .
C7 C8 C9 C10 178.8(4) . . . .
C4 C9 C10 C12 128.8(5) . . . .
C8 C9 C10 C12 -53.1(6) . . . .
C4 C9 C10 C11 -106.7(5) . . . .
C8 C9 C10 C11 71.4(6) . . . .
C6 C5 C13 C15 79.6(6) . . . .
C4 C5 C13 C15 -102.1(5) . . . .
C6 C5 C13 C14 -45.9(6) . . . .
C4 C5 C13 C14 132.5(4) . . . .
C1 N1 C16 C17 105.7(4) . . . .
C2 N1 C16 C17 -79.8(4) . . . .
C1 N1 C16 C21 -77.1(5) . . . .
C2 N1 C16 C21 97.4(4) . . . .
C21 C16 C17 C18 1.1(5) . . . .
N1 C16 C17 C18 178.0(3) . . . .
C21 C16 C17 C25 -177.3(4) . . . .
N1 C16 C17 C25 -0.4(5) . . . .
C16 C17 C18 C19 0.8(6) . . . .
C25 C17 C18 C19 179.3(4) . . . .
C17 C18 C19 C20 -1.6(8) . . . .
C18 C19 C20 C21 0.5(8) . . . .
C19 C20 C21 C16 1.3(7) . . . .
C19 C20 C21 C22 -174.6(5) . . . .
C17 C16 C21 C20 -2.1(6) . . . .
N1 C16 C21 C20 -179.1(4) . . . .
C17 C16 C21 C22 173.7(4) . . . .
N1 C16 C21 C22 -3.2(6) . . . .
C20 C21 C22 C23 -43.5(7) . . . .
C16 C21 C22 C23 140.8(5) . . . .
C20 C21 C22 C24 80.5(6) . . . .
C16 C21 C22 C24 -95.2(5) . . . .
C16 C17 C25 C27 95.5(4) . . . .
C18 C17 C25 C27 -82.8(5) . . . .
C16 C17 C25 C26 -141.2(4) . . . .
C18 C17 C25 C26 40.5(5) . . . .
C30 N4 C28 N3 -0.8(4) . . . .
C31 N4 C28 N3 170.4(3) . . . .
C30 N4 C28 P2 164.8(6) . . . .
C31 N4 C28 P2 -24.1(8) . . . .
C30 N4 C28 P2' -169.2(4) . . . .
C31 N4 C28 P2' 2.0(6) . . . .
C29 N3 C28 N4 0.5(4) . . . .
C43 N3 C28 N4 -169.9(3) . . . .
C29 N3 C28 P2 -167.8(5) . . . .
C43 N3 C28 P2 21.8(6) . . . .
C29 N3 C28 P2' 171.2(3) . . . .
C43 N3 C28 P2' 0.8(5) . . . .
P1 P2 C28 N4 13.0(9) . . . .
P1 P2 C28 N3 177.0(3) . . . .
P1 P2 C28 P2' -87.1(19) . . . .
P1 P2' C28 N4 -25.6(5) . . . .
P1 P2' C28 N3 167.2(3) . . . .
P1 P2' C28 P2 72.9(18) . . . .
C28 N3 C29 C30 -0.1(5) . . . .
C43 N3 C29 C30 170.7(4) . . . .
N3 C29 C30 N4 -0.4(5) . . . .
C28 N4 C30 C29 0.7(5) . . . .
C31 N4 C30 C29 -170.9(4) . . . .
C28 N4 C31 C32 106.3(4) . . . .
C30 N4 C31 C32 -83.6(4) . . . .
C28 N4 C31 C36 -76.5(5) . . . .
C30 N4 C31 C36 93.6(4) . . . .
C36 C31 C32 C33 0.5(6) . . . .
N4 C31 C32 C33 177.6(3) . . . .
C36 C31 C32 C40 180.0(4) . . . .
N4 C31 C32 C40 -2.9(5) . . . .
C31 C32 C33 C34 0.6(6) . . . .
C40 C32 C33 C34 -178.9(4) . . . .
C32 C33 C34 C35 -0.8(8) . . . .
C33 C34 C35 C36 -0.2(8) . . . .
C32 C31 C36 C35 -1.4(6) . . . .
N4 C31 C36 C35 -178.5(3) . . . .
C32 C31 C36 C37 176.4(4) . . . .
N4 C31 C36 C37 -0.7(6) . . . .
C34 C35 C36 C31 1.2(7) . . . .
C34 C35 C36 C37 -176.6(5) . . . .
C31 C36 C37 C38 134.6(6) . . . .
C35 C36 C37 C38 -47.7(7) . . . .
C31 C36 C37 C39 -99.1(6) . . . .
C35 C36 C37 C39 78.6(6) . . . .
C31 C32 C40 C42 -134.4(4) . . . .
C33 C32 C40 C42 45.1(5) . . . .
C31 C32 C40 C41 101.4(5) . . . .
C33 C32 C40 C41 -79.2(5) . . . .
C28 N3 C43 C48 -94.0(4) . . . .
C29 N3 C43 C48 96.7(4) . . . .
C28 N3 C43 C44 88.9(4) . . . .
C29 N3 C43 C44 -80.4(5) . . . .
C48 C43 C44 C45 -4.4(5) . . . .
N3 C43 C44 C45 172.6(3) . . . .
C48 C43 C44 C52 173.8(4) . . . .
N3 C43 C44 C52 -9.2(5) . . . .
C43 C44 C45 C46 1.3(6) . . . .
C52 C44 C45 C46 -177.0(4) . . . .
C44 C45 C46 C47 2.1(6) . . . .
C45 C46 C47 C48 -2.6(6) . . . .
C44 C43 C48 C47 3.9(5) . . . .
N3 C43 C48 C47 -173.0(3) . . . .
C44 C43 C48 C49 -176.6(4) . . . .
N3 C43 C48 C49 6.5(5) . . . .
C46 C47 C48 C43 -0.3(5) . . . .
C46 C47 C48 C49 -179.9(4) . . . .
C43 C48 C49 C51 139.7(5) . . . .
C47 C48 C49 C51 -40.8(6) . . . .
C43 C48 C49 C50 -96.7(5) . . . .
C47 C48 C49 C50 82.8(6) . . . .
C43 C44 C52 C54 117.0(5) . . . .
C45 C44 C52 C54 -64.9(6) . . . .
C43 C44 C52 C53 -118.1(5) . . . .
C45 C44 C52 C53 60.1(6) . . . .
C58 O1 C55 C56 33.7(15) . . . .
O1 C55 C56 C57 -13.3(19) . . . .
C55 C56 C57 C58 -12(2) . . . .
C55 O1 C58 C57 -46.2(18) . . . .
C56 C57 C58 O1 32.8(18) . . . .
C62 O2 C59 C60 59(2) . . . .
O2 C59 C60 C61 -50(2) . . . .
C59 C60 C61 C62 23(3) . . . .
C59 O2 C62 C61 -45(3) . . . .
C60 C61 C62 O2 12(3) . . . .
C62' O2' C59' C60' 27(5) . . . .
O2' C59' C60' C61' -54(4) . . . .
C59' C60' C61' C62' 55(3) . . . .
C59' O2' C62' C61' 8(5) . . . .
C60' C61' C62' O2' -43(4) . . . .
